data_7701289
loop_
_publ_author_name
'Wu, Haipeng'
'Li, Min'
'Yin, Bing'
'Xia, Zhengqiang'
'Ke, Hongshan'
'Wei, Qing'
'Xie, Gang'
'Chen, Sanping'
'Gao, Sheng-li'

_publ_section_title
;
 Fine-tuning the type of equatorial donor atom in pentagonal bipyramidal
 Dy(III) complexes to enhance single-molecule magnet properties
;
_journal_name_full 'Dalton Transactions'
_journal_paper_doi 10.1039/C9DT03292D
_journal_year 2019
_chemical_formula_moiety 'C14 H18 Cl3 Dy N4'
_chemical_formula_sum 'C14 H18 Cl3 Dy N4'
_chemical_formula_weight 511.17
_space_group_crystal_system monoclinic
_space_group_IT_number 14
_space_group_name_Hall '-P 2ybc'
_space_group_name_H-M_alt 'P 1 21/c 1'
_symmetry_space_group_name_Hall '-P 2ybc'
_symmetry_space_group_name_H-M 'P 1 21/c 1'
_atom_sites_solution_hydrogens geom
_audit_creation_date 2018-07-30
_audit_creation_method
;
Olex2 1.2
(compiled 2018.05.29 svn.r3508 for OlexSys, GUI svn.r5506)
;
_audit_update_record
;
2019-04-16 deposited with the CCDC.    2019-10-01 downloaded from the CCDC.
;
_cell_angle_alpha 90
_cell_angle_beta 90.659(2)
_cell_angle_gamma 90
_cell_formula_units_Z 4
_cell_length_a 11.8991(12)
_cell_length_b 9.1987(9)
_cell_length_c 16.9903(17)
_cell_measurement_reflns_used 4113
_cell_measurement_temperature 296(2)
_cell_measurement_theta_max 26.77
_cell_measurement_theta_min 2.52
_cell_volume 1859.6(3)
_computing_cell_refinement 'SAINT v7.68A (Bruker, 2009)'
_computing_data_reduction 'SAINT v7.68A (Bruker, 2009)'
_computing_molecular_graphics 'Olex2 (Dolomanov et al., 2009)'
_computing_publication_material 'Olex2 (Dolomanov et al., 2009)'
_computing_structure_refinement 'ShelXL (Sheldrick, 2015)'
_computing_structure_solution 'SHELXS-97 (Sheldrick, 2008)'
_diffrn_ambient_temperature 296.15
_diffrn_measured_fraction_theta_full 0.997
_diffrn_measured_fraction_theta_max 0.981
_diffrn_measurement_device_type 'Bruker APEX-II CCD'
_diffrn_measurement_method '\f and \w scans'
_diffrn_radiation_monochromator graphite
_diffrn_radiation_type MoK\a
_diffrn_radiation_wavelength 0.71073
_diffrn_reflns_av_R_equivalents 0.0260
_diffrn_reflns_av_unetI/netI 0.0355
_diffrn_reflns_Laue_measured_fraction_full 0.997
_diffrn_reflns_Laue_measured_fraction_max 0.981
_diffrn_reflns_limit_h_max 10
_diffrn_reflns_limit_h_min -15
_diffrn_reflns_limit_k_max 11
_diffrn_reflns_limit_k_min -11
_diffrn_reflns_limit_l_max 21
_diffrn_reflns_limit_l_min -21
_diffrn_reflns_number 10044
_diffrn_reflns_point_group_measured_fraction_full 0.997
_diffrn_reflns_point_group_measured_fraction_max 0.981
_diffrn_reflns_theta_full 25.242
_diffrn_reflns_theta_max 27.035
_diffrn_reflns_theta_min 1.711
_diffrn_standards_number 0
_exptl_absorpt_coefficient_mu 4.449
_exptl_absorpt_correction_T_max 0.7455
_exptl_absorpt_correction_T_min 0.5926
_exptl_absorpt_correction_type none
_exptl_crystal_colour colourless
_exptl_crystal_colour_primary colourless
_exptl_crystal_density_diffrn 1.826
_exptl_crystal_density_method 'not measured'
_exptl_crystal_description block
_exptl_crystal_F_000 988
_exptl_crystal_size_max 0.16
_exptl_crystal_size_mid 0.14
_exptl_crystal_size_min 0.12
_refine_diff_density_max 0.853
_refine_diff_density_min -0.488
_refine_diff_density_rms 0.090
_refine_ls_extinction_method none
_refine_ls_goodness_of_fit_ref 1.031
_refine_ls_hydrogen_treatment constr
_refine_ls_matrix_type full
_refine_ls_number_parameters 199
_refine_ls_number_reflns 3991
_refine_ls_number_restraints 0
_refine_ls_restrained_S_all 1.031
_refine_ls_R_factor_all 0.0363
_refine_ls_R_factor_gt 0.0254
_refine_ls_shift/su_max 0.001
_refine_ls_shift/su_mean 0.000
_refine_ls_structure_factor_coef Fsqd
_refine_ls_weighting_details 'w=1/[\s^2^(Fo^2^)+(0.0246P)^2^] where P=(Fo^2^+2Fc^2^)/3'
_refine_ls_weighting_scheme calc
_refine_ls_wR_factor_gt 0.0522
_refine_ls_wR_factor_ref 0.0560
_reflns_Friedel_coverage 0.000
_reflns_number_gt 3281
_reflns_number_total 3991
_reflns_threshold_expression 'I > 2\s(I)'
_cod_data_source_file c9dt03292d2.cif
_cod_data_source_block 1
_cod_database_code 7701289
_shelx_shelxl_version_number 2018/3
_shelx_space_group_comment
;
The symmetry employed for this shelxl refinement is uniquely defined
by the following loop, which should always be used as a source of
symmetry information in preference to the above space-group names.
They are only intended as comments.
;
_shelx_estimated_absorpt_t_max 0.617
_shelx_estimated_absorpt_t_min 0.536
_olex2_refinement_description
;
1. Fixed Uiso
 At 1.2 times of:
  All C(H) groups, All C(H,H) groups, All N(H) groups
2.a Ternary CH refined with riding coordinates:
 N2(H2), N3(H3)
2.b Secondary CH2 refined with riding coordinates:
 C9(H9A,H9B), C7(H7A,H7B), C8(H8A,H8B), C6(H6A,H6B)
2.c Aromatic/amide H refined with riding coordinates:
 C14(H14), C1(H1), C4(H4), C3(H3A), C2(H2A), C11(H11), C12(H12), C13(H13)
;
_olex2_submission_special_instructions 'No special instructions were received'

loop_
_space_group_symop_operation_xyz
'x, y, z'
'-x, y+1/2, -z+1/2'
'-x, -y, -z'
'x, -y-1/2, z-1/2'

loop_
_atom_site_label
_atom_site_type_symbol
_atom_site_fract_x
_atom_site_fract_y
_atom_site_fract_z
_atom_site_U_iso_or_equiv
_atom_site_adp_type
_atom_site_occupancy
_atom_site_site_symmetry_order
_atom_site_calc_flag
_atom_site_refinement_flags_posn
Dy1 Dy 0.25323(2) 0.33650(2) 0.06049(2) 0.03226(6) Uani 1 1 d .
Cl1 Cl 0.45256(8) 0.29987(12) 0.00315(7) 0.0556(3) Uani 1 1 d .
Cl2 Cl 0.24585(10) 0.08970(10) 0.13766(6) 0.0589(3) Uani 1 1 d .
N4 N 0.3402(2) 0.4243(3) 0.19095(17) 0.0403(7) Uani 1 1 d .
N2 N 0.2015(2) 0.4734(3) -0.06114(16) 0.0387(7) Uani 1 1 d .
H2 H 0.120663 0.491757 -0.056825 0.046 Uiso 1 1 calc R
N1 N 0.1699(3) 0.1844(3) -0.05214(17) 0.0395(7) Uani 1 1 d .
Cl3 Cl 0.05285(7) 0.41591(11) 0.10662(6) 0.0487(2) Uani 1 1 d .
N3 N 0.2957(3) 0.6031(3) 0.07096(18) 0.0415(7) Uani 1 1 d .
H3 H 0.376726 0.612117 0.062368 0.050 Uiso 1 1 calc R
C9 C 0.2765(4) 0.6612(4) 0.1500(2) 0.0532(11) Uani 1 1 d .
H9A H 0.196459 0.665889 0.159805 0.064 Uiso 1 1 calc R
H9B H 0.306802 0.758925 0.153800 0.064 Uiso 1 1 calc R
C10 C 0.3324(3) 0.5655(4) 0.2100(2) 0.0473(10) Uani 1 1 d .
C7 C 0.2533(3) 0.6197(4) -0.0672(2) 0.0507(10) Uani 1 1 d .
H7A H 0.216053 0.675351 -0.108405 0.061 Uiso 1 1 calc R
H7B H 0.332123 0.610696 -0.080271 0.061 Uiso 1 1 calc R
C8 C 0.2415(4) 0.6954(4) 0.0102(2) 0.0526(11) Uani 1 1 d .
H8A H 0.277532 0.789936 0.008500 0.063 Uiso 1 1 calc R
H8B H 0.162663 0.709322 0.022074 0.063 Uiso 1 1 calc R
C14 C 0.3902(4) 0.3364(5) 0.2434(2) 0.0532(10) Uani 1 1 d .
H14 H 0.396563 0.238347 0.230794 0.064 Uiso 1 1 calc R
C5 C 0.1628(3) 0.2435(4) -0.1245(2) 0.0426(9) Uani 1 1 d .
C1 C 0.1276(3) 0.0495(4) -0.0429(2) 0.0471(9) Uani 1 1 d .
H1 H 0.132941 0.005911 0.006374 0.056 Uiso 1 1 calc R
C4 C 0.1126(4) 0.1722(5) -0.1871(2) 0.0569(11) Uani 1 1 d .
H4 H 0.108073 0.216450 -0.236250 0.068 Uiso 1 1 calc R
C3 C 0.0692(4) 0.0350(5) -0.1761(3) 0.0637(12) Uani 1 1 d .
H3A H 0.035372 -0.014883 -0.217674 0.076 Uiso 1 1 calc R
C2 C 0.0769(4) -0.0261(5) -0.1032(3) 0.0581(11) Uani 1 1 d .
H2A H 0.047965 -0.118548 -0.094414 0.070 Uiso 1 1 calc R
C6 C 0.2134(4) 0.3904(4) -0.1339(2) 0.0490(10) Uani 1 1 d .
H6A H 0.292394 0.381072 -0.146492 0.059 Uiso 1 1 calc R
H6B H 0.176187 0.441289 -0.176875 0.059 Uiso 1 1 calc R
C11 C 0.3720(4) 0.6184(6) 0.2815(3) 0.0673(13) Uani 1 1 d .
H11 H 0.364775 0.716467 0.293796 0.081 Uiso 1 1 calc R
C12 C 0.4217(5) 0.5249(7) 0.3337(3) 0.0808(16) Uani 1 1 d .
H12 H 0.448045 0.558854 0.382072 0.097 Uiso 1 1 calc R
C13 C 0.4327(4) 0.3819(6) 0.3147(3) 0.0693(13) Uani 1 1 d .
H13 H 0.467974 0.317057 0.348956 0.083 Uiso 1 1 calc R

loop_
_atom_site_aniso_label
_atom_site_aniso_U_11
_atom_site_aniso_U_22
_atom_site_aniso_U_33
_atom_site_aniso_U_23
_atom_site_aniso_U_13
_atom_site_aniso_U_12
Dy1 0.03074(10) 0.03263(9) 0.03336(10) 0.00261(7) -0.00189(7) -0.00026(7)
Cl1 0.0356(5) 0.0682(7) 0.0633(7) -0.0075(5) 0.0071(5) 0.0003(5)
Cl2 0.0829(8) 0.0408(5) 0.0527(6) 0.0104(5) -0.0149(6) -0.0066(5)
N4 0.0365(17) 0.0476(18) 0.0369(17) -0.0011(15) -0.0016(14) -0.0040(14)
N2 0.0310(15) 0.0432(17) 0.0419(17) 0.0110(14) -0.0015(13) -0.0002(13)
N1 0.0370(17) 0.0439(18) 0.0376(17) -0.0028(14) -0.0004(14) -0.0006(13)
Cl3 0.0328(5) 0.0664(6) 0.0469(5) 0.0056(5) 0.0005(4) 0.0057(4)
N3 0.0368(17) 0.0351(16) 0.0527(19) 0.0025(14) -0.0025(15) -0.0007(14)
C9 0.056(3) 0.041(2) 0.063(3) -0.013(2) 0.003(2) 0.0016(19)
C10 0.040(2) 0.052(2) 0.049(2) -0.0110(19) 0.0076(19) -0.0058(18)
C7 0.047(2) 0.045(2) 0.060(3) 0.0189(19) -0.002(2) -0.0039(18)
C8 0.056(3) 0.037(2) 0.065(3) 0.0096(19) -0.005(2) 0.0005(18)
C14 0.052(3) 0.061(3) 0.047(2) 0.005(2) -0.008(2) -0.008(2)
C5 0.042(2) 0.050(2) 0.036(2) 0.0004(17) 0.0000(17) 0.0056(17)
C1 0.055(2) 0.043(2) 0.043(2) -0.0001(17) -0.0027(19) -0.0074(18)
C4 0.052(3) 0.083(3) 0.036(2) -0.007(2) -0.003(2) 0.002(2)
C3 0.060(3) 0.081(3) 0.051(3) -0.020(2) -0.003(2) -0.013(2)
C2 0.058(3) 0.057(3) 0.060(3) -0.012(2) 0.001(2) -0.014(2)
C6 0.051(2) 0.060(2) 0.036(2) 0.0075(19) -0.0019(19) -0.003(2)
C11 0.075(3) 0.075(3) 0.052(3) -0.024(2) 0.006(3) -0.019(3)
C12 0.082(4) 0.118(5) 0.043(3) -0.013(3) 0.001(3) -0.036(3)
C13 0.067(3) 0.094(4) 0.046(3) 0.007(3) -0.012(2) -0.019(3)

loop_
_atom_type_symbol
_atom_type_description
_atom_type_scat_dispersion_real
_atom_type_scat_dispersion_imag
_atom_type_scat_source
C C 0.0033 0.0016 'International Tables Vol C Tables 4.2.6.8 and 6.1.1.4'
H H 0.0000 0.0000 'International Tables Vol C Tables 4.2.6.8 and 6.1.1.4'
Cl Cl 0.1484 0.1585 'International Tables Vol C Tables 4.2.6.8 and 6.1.1.4'
Dy Dy -0.1892 4.4098 'International Tables Vol C Tables 4.2.6.8 and 6.1.1.4'
N N 0.0061 0.0033 'International Tables Vol C Tables 4.2.6.8 and 6.1.1.4'

loop_
_geom_angle_atom_site_label_1
_geom_angle_atom_site_label_2
_geom_angle_atom_site_label_3
_geom_angle
Cl1 Dy1 Cl2 96.38(4)
Cl1 Dy1 Cl3 170.40(3)
N4 Dy1 Cl1 90.22(7)
N4 Dy1 Cl2 81.73(7)
N4 Dy1 Cl3 90.76(7)
N2 Dy1 Cl1 88.42(7)
N2 Dy1 Cl2 147.42(7)
N2 Dy1 N4 130.60(10)
N2 Dy1 N1 64.32(10)
N2 Dy1 Cl3 83.70(7)
N2 Dy1 N3 67.19(10)
N1 Dy1 Cl1 89.77(7)
N1 Dy1 Cl2 83.44(7)
N1 Dy1 N4 165.07(10)
N1 Dy1 Cl3 91.73(7)
Cl3 Dy1 Cl2 93.20(3)
N3 Dy1 Cl1 88.24(7)
N3 Dy1 Cl2 144.88(7)
N3 Dy1 N4 63.40(10)
N3 Dy1 N1 131.51(10)
N3 Dy1 Cl3 83.67(7)
C10 N4 Dy1 119.0(3)
C14 N4 Dy1 123.8(3)
C14 N4 C10 117.1(3)
C7 N2 Dy1 114.7(2)
C6 N2 Dy1 114.3(2)
C6 N2 C7 111.8(3)
C5 N1 Dy1 118.8(2)
C5 N1 C1 117.2(3)
C1 N1 Dy1 123.9(2)
C9 N3 Dy1 112.8(2)
C9 N3 C8 111.0(3)
C8 N3 Dy1 115.2(2)
N3 C9 C10 109.7(3)
N4 C10 C9 115.9(3)
N4 C10 C11 121.8(4)
C11 C10 C9 122.3(4)
N2 C7 C8 108.5(3)
N3 C8 C7 107.6(3)
N4 C14 C13 124.0(4)
N1 C5 C4 122.3(4)
N1 C5 C6 116.3(3)
C4 C5 C6 121.4(4)
N1 C1 C2 122.8(4)
C3 C4 C5 119.4(4)
C2 C3 C4 118.7(4)
C3 C2 C1 119.6(4)
N2 C6 C5 109.9(3)
C12 C11 C10 119.2(5)
C13 C12 C11 119.8(5)
C12 C13 C14 118.0(5)

loop_
_geom_bond_atom_site_label_1
_geom_bond_atom_site_label_2
_geom_bond_distance
Dy1 Cl1 2.5964(10)
Dy1 Cl2 2.6237(10)
Dy1 N4 2.566(3)
Dy1 N2 2.491(3)
Dy1 N1 2.561(3)
Dy1 Cl3 2.6222(9)
Dy1 N3 2.510(3)
N4 C10 1.342(5)
N4 C14 1.338(5)
N2 C7 1.484(5)
N2 C6 1.461(4)
N1 C5 1.346(4)
N1 C1 1.349(4)
N3 C9 1.465(5)
N3 C8 1.479(5)
C9 C10 1.498(6)
C10 C11 1.387(6)
C7 C8 1.496(5)
C14 C13 1.373(6)
C5 C4 1.380(5)
C5 C6 1.489(5)
C1 C2 1.372(5)
C4 C3 1.377(6)
C3 C2 1.362(6)
C11 C12 1.365(7)
C12 C13 1.361(7)
